data_7046688
loop_
_publ_author_name
'Hinz, Alexander'
'Goicoechea, Jose M.'

_publ_section_title
;
 The heterocubane [TerSnAs]<sub>4</sub>.
;
_journal_issue 27
_journal_name_full 'Dalton transactions (Cambridge, England : 2003)'
_journal_page_first 8879
_journal_page_last 8883
_journal_paper_doi 10.1039/c8dt01993b
_journal_volume 47
_journal_year 2018
_chemical_formula_moiety 'C97 H100 Na O P5 Sn4, 1.5 (C7 H8)'
_chemical_formula_sum 'C107.5 H112 Na O P5 Sn4'
_chemical_formula_weight 2072.56
_chemical_name_systematic
;
 Na[P5Sn4(Ter)4(CO)]*1.5tol
;
_space_group_crystal_system triclinic
_space_group_IT_number 2
_space_group_name_Hall '-P 1'
_space_group_name_H-M_alt 'P -1'
_symmetry_space_group_name_Hall '-P 1'
_symmetry_space_group_name_H-M 'P -1'
_atom_sites_solution_hydrogens geom
_audit_creation_method SHELXL-2013
_audit_update_record
;
2018-04-27 deposited with the CCDC.
2018-06-13 downloaded from the CCDC.
;
_cell_angle_alpha 89.608(2)
_cell_angle_beta 87.993(2)
_cell_angle_gamma 63.640(3)
_cell_formula_units_Z 2
_cell_length_a 14.5008(4)
_cell_length_b 15.6338(4)
_cell_length_c 23.2169(6)
_cell_measurement_reflns_used 18249
_cell_measurement_temperature 150(2)
_cell_measurement_theta_max 76.2410
_cell_measurement_theta_min 4.8900
_cell_volume 4712.9(2)
_computing_cell_refinement 'CrysAlisPro 1.171.38.43b (Rigaku OD, 2015)'
_computing_data_collection 'CrysAlisPro 1.171.38.43b (Rigaku OD, 2015)'
_computing_data_reduction 'CrysAlisPro 1.171.38.43b (Rigaku OD, 2015)'
_computing_structure_refinement 'SHELXL-2013 (Sheldrick, 2013)'
_computing_structure_solution 'SHELXS-97 (Sheldrick, 1990)'
_diffrn_ambient_temperature 150(2)
_diffrn_detector_area_resol_mean 10.4102
_diffrn_measured_fraction_theta_full 0.999
_diffrn_measured_fraction_theta_max 0.983
_diffrn_measurement_device_type 'SuperNova, Dual, Cu at zero, Atlas'
_diffrn_measurement_method '\w scans'
_diffrn_radiation_monochromator mirror
_diffrn_radiation_source 'SuperNova (Cu) X-ray Source'
_diffrn_radiation_type CuK\a
_diffrn_radiation_wavelength 1.54184
_diffrn_reflns_av_R_equivalents 0.0395
_diffrn_reflns_av_unetI/netI 0.0445
_diffrn_reflns_Laue_measured_fraction_full 0.999
_diffrn_reflns_Laue_measured_fraction_max 0.983
_diffrn_reflns_limit_h_max 18
_diffrn_reflns_limit_h_min -12
_diffrn_reflns_limit_k_max 19
_diffrn_reflns_limit_k_min -18
_diffrn_reflns_limit_l_max 26
_diffrn_reflns_limit_l_min -29
_diffrn_reflns_number 50400
_diffrn_reflns_point_group_measured_fraction_full 0.999
_diffrn_reflns_point_group_measured_fraction_max 0.983
_diffrn_reflns_theta_full 67.684
_diffrn_reflns_theta_max 76.310
_diffrn_reflns_theta_min 3.670
_exptl_absorpt_coefficient_mu 9.547
_exptl_absorpt_correction_T_max 1.00000
_exptl_absorpt_correction_T_min 0.83466
_exptl_absorpt_correction_type multi-scan
_exptl_absorpt_process_details
;
CrysAlisPro 1.171.38.43b (Rigaku Oxford Diffraction, 2015)
Empirical absorption correction using spherical harmonics,
 implemented in SCALE3 ABSPACK scaling algorithm.
;
_exptl_crystal_colour red
_exptl_crystal_density_diffrn 1.460
_exptl_crystal_description block
_exptl_crystal_F_000 2102
_exptl_crystal_size_max 0.100
_exptl_crystal_size_mid 0.050
_exptl_crystal_size_min 0.040
_refine_diff_density_max 8.612
_refine_diff_density_min -3.460
_refine_diff_density_rms 0.170
_refine_ls_extinction_method none
_refine_ls_goodness_of_fit_ref 1.031
_refine_ls_hydrogen_treatment constr
_refine_ls_matrix_type full
_refine_ls_number_parameters 1054
_refine_ls_number_reflns 19413
_refine_ls_number_restraints 15
_refine_ls_restrained_S_all 1.031
_refine_ls_R_factor_all 0.0750
_refine_ls_R_factor_gt 0.0647
_refine_ls_shift/su_max 0.001
_refine_ls_shift/su_mean 0.000
_refine_ls_structure_factor_coef Fsqd
_refine_ls_weighting_details 'w=1/[\s^2^(Fo^2^)+(0.0846P)^2^+39.6420P] where P=(Fo^2^+2Fc^2^)/3'
_refine_ls_weighting_scheme calc
_refine_ls_wR_factor_gt 0.1642
_refine_ls_wR_factor_ref 0.1743
_reflns_Friedel_coverage 0.000
_reflns_number_gt 16583
_reflns_number_total 19413
_reflns_threshold_expression 'I > 2\s(I)'
_cod_data_source_file c8dt01993b2.cif
_cod_data_source_block AH425C_10
_cod_depositor_comments 'Adding full bibliography for 7046685--7046689.cif.'
_cod_original_formula_sum 'C107.50 H112 Na O P5 Sn4'
_cod_database_code 7046688
_shelx_space_group_comment
;
The symmetry employed for this shelxl refinement is uniquely defined
by the following loop, which should always be used as a source of
symmetry information in preference to the above space-group names.
They are only intended as comments.
;
_shelx_estimated_absorpt_t_min 0.449
_shelx_estimated_absorpt_t_max 0.701
_shelxl_version_number 2013-4

loop_
_space_group_symop_operation_xyz
'x, y, z'
'-x, -y, -z'

loop_
_atom_site_label
_atom_site_type_symbol
_atom_site_fract_x
_atom_site_fract_y
_atom_site_fract_z
_atom_site_U_iso_or_equiv
_atom_site_adp_type
_atom_site_occupancy
_atom_site_site_symmetry_order
_atom_site_calc_flag
_atom_site_refinement_flags_posn
_atom_site_refinement_flags_adp
_atom_site_refinement_flags_occupancy
_atom_site_disorder_assembly
_atom_site_disorder_group
Sn1 Sn 0.76067(3) 0.36531(3) 0.32845(2) 0.02086(10) Uani 1 1 d . . . . .
Sn2 Sn 0.85828(3) 0.38412(3) 0.19042(2) 0.01966(10) Uani 1 1 d . . . . .
Sn3 Sn 0.59802(3) 0.45989(3) 0.19992(2) 0.02660(11) Uani 1 1 d . . . . .
Sn4 Sn 0.96894(3) 0.17124(3) 0.24980(2) 0.02858(11) Uani 1 1 d . . . . .
P1 P 0.93052(12) 0.35182(11) 0.28993(6) 0.0212(3) Uani 1 1 d . . . . .
P2 P 0.74650(13) 0.29370(12) 0.18403(7) 0.0275(3) Uani 1 1 d . . . . .
P3 P 0.76379(14) 0.22855(12) 0.27011(7) 0.0287(3) Uani 1 1 d . . . . .
P4 P 0.61341(13) 0.52079(12) 0.29604(8) 0.0291(3) Uani 1 1 d . . . . .
P5 P 0.70231(14) 0.55158(13) 0.17648(8) 0.0329(4) Uani 1 1 d . . . . .
Na1 Na 0.9019(2) 0.5416(2) 0.30169(13) 0.0386(6) Uani 1 1 d . . . . .
O1 O 0.7393(4) 0.6054(4) 0.2794(3) 0.0428(13) Uani 1 1 d . . . . .
C01 C 0.4400(5) 0.5236(5) 0.1748(3) 0.0255(12) Uani 1 1 d . . . . .
C1 C 0.6955(6) 0.5663(5) 0.2579(3) 0.0310(14) Uani 1 1 d . . . . .
C2 C 0.3950(5) 0.4648(5) 0.1570(3) 0.0277(13) Uani 1 1 d . . . . .
C3 C 0.2926(6) 0.5049(6) 0.1425(3) 0.0368(16) Uani 1 1 d . . . . .
H3 H 0.2634 0.4650 0.1298 0.044 Uiso 1 1 calc R U . . .
C4 C 0.2319(6) 0.6033(6) 0.1464(4) 0.0450(19) Uani 1 1 d . . . . .
H4 H 0.1618 0.6304 0.1363 0.054 Uiso 1 1 calc R U . . .
C5 C 0.2747(6) 0.6609(6) 0.1651(4) 0.0431(18) Uani 1 1 d . . . . .
H5 H 0.2328 0.7278 0.1683 0.052 Uiso 1 1 calc R U . . .
C6 C 0.3779(5) 0.6231(5) 0.1793(3) 0.0308(14) Uani 1 1 d . . . . .
C7 C 0.4549(5) 0.3595(5) 0.1573(3) 0.0281(13) Uani 1 1 d . . . . .
C8 C 0.4624(6) 0.3108(5) 0.2082(3) 0.0350(15) Uani 1 1 d . . . . .
C9 C 0.5195(7) 0.2113(6) 0.2078(4) 0.049(2) Uani 1 1 d . . . . .
H9 H 0.5277 0.1779 0.2431 0.059 Uiso 1 1 calc R U . . .
C10 C 0.5636(7) 0.1608(6) 0.1584(5) 0.055(2) Uani 1 1 d . . . . .
C11 C 0.5513(9) 0.2104(7) 0.1081(5) 0.061(3) Uani 1 1 d . . . . .
H11 H 0.5803 0.1756 0.0733 0.074 Uiso 1 1 calc R U . . .
C12 C 0.4990(7) 0.3082(6) 0.1056(4) 0.0457(19) Uani 1 1 d . . . . .
C13 C 0.4144(10) 0.3635(8) 0.2631(4) 0.066(3) Uani 1 1 d . . . . .
H13A H 0.3532 0.4225 0.2546 0.099 Uiso 1 1 calc R U . . .
H13B H 0.4640 0.3791 0.2825 0.099 Uiso 1 1 calc R U . . .
H13C H 0.3946 0.3234 0.2883 0.099 Uiso 1 1 calc R U . . .
C14 C 0.6232(11) 0.0534(8) 0.1590(8) 0.098(5) Uani 1 1 d . . . . .
H14A H 0.5850 0.0251 0.1389 0.147 Uiso 1 1 calc R U . . .
H14B H 0.6326 0.0314 0.1989 0.147 Uiso 1 1 calc R U . . .
H14C H 0.6906 0.0341 0.1396 0.147 Uiso 1 1 calc R U . . .
C15 C 0.4861(12) 0.3610(9) 0.0497(4) 0.092(5) Uani 1 1 d . . . . .
H15A H 0.5204 0.3151 0.0182 0.138 Uiso 1 1 calc R U . . .
H15B H 0.5171 0.4052 0.0522 0.138 Uiso 1 1 calc R U . . .
H15C H 0.4127 0.3969 0.0422 0.138 Uiso 1 1 calc R U . . .
C16 C 0.4176(5) 0.6896(5) 0.2018(3) 0.0309(14) Uani 1 1 d . . . . .
C17 C 0.4655(6) 0.7280(5) 0.1634(3) 0.0325(15) Uani 1 1 d . . . . .
C18 C 0.5024(7) 0.7901(5) 0.1847(4) 0.0405(17) Uani 1 1 d . . . . .
H18 H 0.5358 0.8158 0.1589 0.049 Uiso 1 1 calc R U . . .
C19 C 0.4912(7) 0.8149(6) 0.2427(4) 0.0410(17) Uani 1 1 d . . . . .
C20 C 0.4392(6) 0.7793(6) 0.2787(3) 0.0392(17) Uani 1 1 d . . . . .
H20 H 0.4282 0.7983 0.3181 0.047 Uiso 1 1 calc R U . . .
C21 C 0.4023(5) 0.7169(5) 0.2595(3) 0.0318(14) Uani 1 1 d . . . . .
C22 C 0.4779(8) 0.7038(6) 0.0996(3) 0.0459(19) Uani 1 1 d . . . . .
H22A H 0.4120 0.7116 0.0852 0.069 Uiso 1 1 calc R U . . .
H22B H 0.5298 0.6376 0.0936 0.069 Uiso 1 1 calc R U . . .
H22C H 0.5000 0.7467 0.0788 0.069 Uiso 1 1 calc R U . . .
C23 C 0.5359(9) 0.8780(8) 0.2651(5) 0.062(3) Uani 1 1 d . . . . .
H23A H 0.5532 0.9094 0.2327 0.093 Uiso 1 1 calc R U . . .
H23B H 0.5982 0.8393 0.2860 0.093 Uiso 1 1 calc R U . . .
H23C H 0.4853 0.9265 0.2912 0.093 Uiso 1 1 calc R U . . .
C24 C 0.3460(6) 0.6811(6) 0.3010(4) 0.0405(17) Uani 1 1 d . . . . .
H24A H 0.2764 0.6993 0.2876 0.061 Uiso 1 1 calc R U . . .
H24B H 0.3416 0.7091 0.3392 0.061 Uiso 1 1 calc R U . . .
H24C H 0.3832 0.6114 0.3032 0.061 Uiso 1 1 calc R U . . .
C25 C 0.9642(4) 0.3893(4) 0.1226(2) 0.0176(11) Uani 1 1 d . . . . .
C26 C 1.0183(5) 0.4443(4) 0.1287(3) 0.0212(11) Uani 1 1 d . . . . .
C27 C 1.0776(5) 0.4524(5) 0.0820(3) 0.0260(13) Uani 1 1 d . . . . .
H27 H 1.1123 0.4912 0.0859 0.031 Uiso 1 1 calc R U . . .
C28 C 1.0868(5) 0.4052(5) 0.0304(3) 0.0288(14) Uani 1 1 d . . . . .
H28 H 1.1278 0.4111 -0.0007 0.035 Uiso 1 1 calc R U . . .
C29 C 1.0359(5) 0.3496(5) 0.0245(3) 0.0271(13) Uani 1 1 d . . . . .
H29 H 1.0431 0.3163 -0.0107 0.032 Uiso 1 1 calc R U . . .
C30 C 0.9735(5) 0.3414(4) 0.0700(2) 0.0205(11) Uani 1 1 d . . . . .
C31 C 1.0236(5) 0.4934(4) 0.1829(3) 0.0228(12) Uani 1 1 d . . . . .
C32 C 1.0974(5) 0.4412(5) 0.2229(3) 0.0263(13) Uani 1 1 d . . . . .
C33 C 1.1135(6) 0.4888(6) 0.2693(3) 0.0344(15) Uani 1 1 d . . . . .
H33 H 1.1621 0.4525 0.2970 0.041 Uiso 1 1 calc R U . . .
C34 C 1.0617(7) 0.5858(6) 0.2763(3) 0.0406(19) Uani 1 1 d . . . . .
C35 C 0.9877(7) 0.6370(5) 0.2368(3) 0.0383(17) Uani 1 1 d . . . . .
H35 H 0.9548 0.7083 0.2388 0.046 Uiso 1 1 calc R U . . .
C36 C 0.9669(6) 0.5927(5) 0.1901(3) 0.0307(14) Uani 1 1 d . . . . .
C37 C 1.1630(6) 0.3356(6) 0.2151(3) 0.0365(16) Uani 1 1 d . . . . .
H37A H 1.2172 0.3243 0.1856 0.055 Uiso 1 1 calc R U . . .
H37B H 1.1200 0.3056 0.2030 0.055 Uiso 1 1 calc R U . . .
H37C H 1.1943 0.3080 0.2516 0.055 Uiso 1 1 calc R U . . .
C38 C 1.0885(8) 0.6355(8) 0.3236(4) 0.059(3) Uani 1 1 d . . . . .
H38A H 1.1513 0.6410 0.3123 0.088 Uiso 1 1 calc R U . . .
H38B H 1.0997 0.5984 0.3591 0.088 Uiso 1 1 calc R U . . .
H38C H 1.0318 0.6993 0.3302 0.088 Uiso 1 1 calc R U . . .
C39 C 0.8890(7) 0.6521(6) 0.1472(4) 0.0431(18) Uani 1 1 d . . . . .
H39A H 0.9236 0.6479 0.1096 0.065 Uiso 1 1 calc R U . . .
H39B H 0.8553 0.7188 0.1604 0.065 Uiso 1 1 calc R U . . .
H39C H 0.8372 0.6283 0.1438 0.065 Uiso 1 1 calc R U . . .
C40 C 0.9206(5) 0.2808(4) 0.0588(2) 0.0226(12) Uani 1 1 d . . . . .
C41 C 0.9741(5) 0.1814(5) 0.0676(3) 0.0257(13) Uani 1 1 d . . . . .
C42 C 0.9270(6) 0.1243(5) 0.0532(3) 0.0325(15) Uani 1 1 d . . . . .
H42 H 0.9609 0.0580 0.0612 0.039 Uiso 1 1 calc R U . . .
C43 C 0.8327(6) 0.1606(6) 0.0275(3) 0.0367(16) Uani 1 1 d . . . . .
C44 C 0.7829(6) 0.2581(6) 0.0183(3) 0.0370(16) Uani 1 1 d . . . . .
H44 H 0.7178 0.2843 0.0010 0.044 Uiso 1 1 calc R U . . .
C45 C 0.8250(6) 0.3194(5) 0.0336(3) 0.0292(14) Uani 1 1 d . . . . .
C46 C 1.0798(6) 0.1374(5) 0.0902(3) 0.0342(15) Uani 1 1 d . . . . .
H46A H 1.1283 0.1412 0.0610 0.051 Uiso 1 1 calc R U . . .
H46B H 1.0998 0.0704 0.0995 0.051 Uiso 1 1 calc R U . . .
H46C H 1.0811 0.1718 0.1251 0.051 Uiso 1 1 calc R U . . .
C47 C 0.7871(8) 0.0956(7) 0.0103(5) 0.060(3) Uani 1 1 d . . . . .
H47A H 0.7348 0.1272 -0.0184 0.090 Uiso 1 1 calc R U . . .
H47B H 0.7553 0.0806 0.0443 0.090 Uiso 1 1 calc R U . . .
H47C H 0.8415 0.0365 -0.0063 0.090 Uiso 1 1 calc R U . . .
C48 C 0.7659(6) 0.4259(5) 0.0230(3) 0.0377(16) Uani 1 1 d . . . . .
H48A H 0.7872 0.4411 -0.0146 0.057 Uiso 1 1 calc R U . . .
H48B H 0.7806 0.4612 0.0532 0.057 Uiso 1 1 calc R U . . .
H48C H 0.6919 0.4442 0.0237 0.057 Uiso 1 1 calc R U . . .
C49 C 0.7398(5) 0.3702(4) 0.4224(2) 0.0201(11) Uani 1 1 d . . . . .
C50 C 0.7523(5) 0.4392(4) 0.4554(3) 0.0231(12) Uani 1 1 d . . . . .
C51 C 0.7472(6) 0.4360(5) 0.5156(3) 0.0305(14) Uani 1 1 d . . . . .
H51 H 0.7569 0.4821 0.5377 0.037 Uiso 1 1 calc R U . . .
C52 C 0.7281(6) 0.3664(5) 0.5431(3) 0.0320(15) Uani 1 1 d . . . . .
H52 H 0.7277 0.3630 0.5840 0.038 Uiso 1 1 calc R U . . .
C53 C 0.7097(5) 0.3020(5) 0.5110(3) 0.0267(13) Uani 1 1 d . . . . .
H53 H 0.6943 0.2557 0.5302 0.032 Uiso 1 1 calc R U . . .
C54 C 0.7132(5) 0.3040(4) 0.4508(3) 0.0207(11) Uani 1 1 d . . . . .
C55 C 0.7621(5) 0.5249(4) 0.4314(3) 0.0231(12) Uani 1 1 d . . . . .
C56 C 0.8580(5) 0.5257(4) 0.4256(3) 0.0251(12) Uani 1 1 d . . . . .
C57 C 0.8639(5) 0.6102(5) 0.4100(3) 0.0290(14) Uani 1 1 d . . . . .
H57 H 0.9208 0.6196 0.4274 0.035 Uiso 1 1 calc R U . . .
C58 C 0.7761(6) 0.6935(5) 0.3986(3) 0.0315(14) Uani 1 1 d . . . . .
C59 C 0.6822(6) 0.6911(5) 0.4053(3) 0.0315(14) Uani 1 1 d . . . . .
H59 H 0.6214 0.7476 0.3982 0.038 Uiso 1 1 calc R U . . .
C60 C 0.6728(5) 0.6098(5) 0.4221(3) 0.0260(13) Uani 1 1 d . . . . .
C61 C 0.9554(5) 0.4386(5) 0.4387(3) 0.0305(14) Uani 1 1 d . . . . .
H61A H 0.9615 0.3852 0.4144 0.046 Uiso 1 1 calc R U . . .
H61B H 0.9535 0.4220 0.4793 0.046 Uiso 1 1 calc R U . . .
H61C H 1.0147 0.4517 0.4308 0.046 Uiso 1 1 calc R U . . .
C62 C 0.7826(7) 0.7836(6) 0.3821(4) 0.047(2) Uani 1 1 d . . . . .
H62A H 0.7648 0.7979 0.3416 0.070 Uiso 1 1 calc R U . . .
H62B H 0.8529 0.7754 0.3871 0.070 Uiso 1 1 calc R U . . .
H62C H 0.7344 0.8364 0.4066 0.070 Uiso 1 1 calc R U . . .
C63 C 0.5657(6) 0.6177(5) 0.4346(3) 0.0354(15) Uani 1 1 d . . . . .
H63A H 0.5183 0.6599 0.4064 0.053 Uiso 1 1 calc R U . . .
H63B H 0.5419 0.6440 0.4735 0.053 Uiso 1 1 calc R U . . .
H63C H 0.5680 0.5542 0.4320 0.053 Uiso 1 1 calc R U . . .
C64 C 0.6774(5) 0.2399(4) 0.4214(2) 0.0193(11) Uani 1 1 d . . . . .
C65 C 0.5761(5) 0.2791(5) 0.4029(3) 0.0246(12) Uani 1 1 d . . . . .
C66 C 0.5377(5) 0.2176(5) 0.3822(3) 0.0270(13) Uani 1 1 d . . . . .
H66 H 0.4690 0.2443 0.3696 0.032 Uiso 1 1 calc R U . . .
C67 C 0.5957(5) 0.1200(5) 0.3795(3) 0.0244(12) Uani 1 1 d . . . . .
C68 C 0.6958(5) 0.0822(5) 0.3986(3) 0.0245(12) Uani 1 1 d . . . . .
H68 H 0.7364 0.0149 0.3977 0.029 Uiso 1 1 calc R U . . .
C69 C 0.7386(5) 0.1401(4) 0.4189(3) 0.0214(11) Uani 1 1 d . . . . .
C70 C 0.5078(5) 0.3855(5) 0.4059(3) 0.0287(13) Uani 1 1 d . . . . .
H70A H 0.5274 0.4168 0.3744 0.043 Uiso 1 1 calc R U . . .
H70B H 0.5159 0.4107 0.4430 0.043 Uiso 1 1 calc R U . . .
H70C H 0.4358 0.3979 0.4024 0.043 Uiso 1 1 calc R U . . .
C71 C 0.5539(6) 0.0550(5) 0.3565(3) 0.0336(15) Uani 1 1 d . . . . .
H71A H 0.4793 0.0909 0.3524 0.050 Uiso 1 1 calc R U . . .
H71B H 0.5682 0.0022 0.3832 0.050 Uiso 1 1 calc R U . . .
H71C H 0.5869 0.0295 0.3188 0.050 Uiso 1 1 calc R U . . .
C72 C 0.8482(5) 0.0949(5) 0.4367(3) 0.0295(14) Uani 1 1 d . . . . .
H72A H 0.8754 0.0253 0.4350 0.044 Uiso 1 1 calc R U . . .
H72B H 0.8516 0.1149 0.4762 0.044 Uiso 1 1 calc R U . . .
H72C H 0.8894 0.1150 0.4106 0.044 Uiso 1 1 calc R U . . .
C73 C 1.0511(5) 0.0598(4) 0.3164(3) 0.0219(12) Uani 1 1 d . . . . .
C74 C 1.1059(5) 0.0605(4) 0.3657(3) 0.0256(13) Uani 1 1 d . . . . .
C75 C 1.1443(6) -0.0194(5) 0.4016(3) 0.0320(15) Uani 1 1 d . . . . .
H75 H 1.1794 -0.0176 0.4350 0.038 Uiso 1 1 calc R U . . .
C76 C 1.1328(7) -0.1009(5) 0.3902(3) 0.0368(16) Uani 1 1 d . . . . .
H76 H 1.1556 -0.1527 0.4164 0.044 Uiso 1 1 calc R U . . .
C77 C 1.0866(6) -0.1048(5) 0.3392(3) 0.0321(15) Uani 1 1 d . . . . .
H77 H 1.0806 -0.1611 0.3297 0.039 Uiso 1 1 calc R U . . .
C78 C 1.0493(5) -0.0276(4) 0.3022(3) 0.0243(12) Uani 1 1 d . . . . .
C79 C 1.1359(5) 0.1372(4) 0.3814(3) 0.0231(12) Uani 1 1 d . . . . .
C80 C 1.1072(5) 0.1849(5) 0.4345(3) 0.0263(13) Uani 1 1 d . . . . .
C81 C 1.1487(5) 0.2463(5) 0.4497(3) 0.0254(12) Uani 1 1 d . . . . .
H81 H 1.1307 0.2764 0.4866 0.030 Uiso 1 1 calc R U . . .
C82 C 1.2149(5) 0.2651(4) 0.4136(3) 0.0250(12) Uani 1 1 d . . . . .
C83 C 1.2435(5) 0.2175(5) 0.3614(3) 0.0279(13) Uani 1 1 d . . . . .
H83 H 1.2893 0.2293 0.3360 0.033 Uiso 1 1 calc R U . . .
C84 C 1.2075(5) 0.1529(5) 0.3446(3) 0.0277(13) Uani 1 1 d . . . . .
C85 C 1.0301(6) 0.1747(6) 0.4761(3) 0.0361(16) Uani 1 1 d . . . . .
H85A H 0.9602 0.2201 0.4661 0.054 Uiso 1 1 calc R U . . .
H85B H 1.0431 0.1879 0.5154 0.054 Uiso 1 1 calc R U . . .
H85C H 1.0371 0.1095 0.4738 0.054 Uiso 1 1 calc R U . . .
C86 C 1.2522(6) 0.3367(5) 0.4310(3) 0.0334(15) Uani 1 1 d . . . . .
H86A H 1.3265 0.3039 0.4367 0.050 Uiso 1 1 calc R U . . .
H86B H 1.2165 0.3686 0.4669 0.050 Uiso 1 1 calc R U . . .
H86C H 1.2379 0.3843 0.4006 0.050 Uiso 1 1 calc R U . . .
C87 C 1.2485(6) 0.0984(6) 0.2888(3) 0.0386(17) Uani 1 1 d . . . . .
H87A H 1.1991 0.1289 0.2586 0.058 Uiso 1 1 calc R U . . .
H87B H 1.2588 0.0325 0.2937 0.058 Uiso 1 1 calc R U . . .
H87C H 1.3144 0.0984 0.2778 0.058 Uiso 1 1 calc R U . . .
C88 C 1.0172(5) -0.0481(4) 0.2445(3) 0.0242(12) Uani 1 1 d . . . . .
C89 C 1.0867(5) -0.0701(4) 0.1966(3) 0.0227(12) Uani 1 1 d . . . . .
C90 C 1.0626(5) -0.1011(4) 0.1453(3) 0.0255(13) Uani 1 1 d . . . . .
H90 H 1.1089 -0.1152 0.1128 0.031 Uiso 1 1 calc R U . . .
C91 C 0.9731(6) -0.1117(5) 0.1406(3) 0.0275(13) Uani 1 1 d . . . . .
C92 C 0.9060(5) -0.0902(5) 0.1886(3) 0.0278(13) Uani 1 1 d . . . . .
H92 H 0.8447 -0.0975 0.1861 0.033 Uiso 1 1 calc R U . . .
C93 C 0.9266(5) -0.0581(4) 0.2402(3) 0.0258(13) Uani 1 1 d . . . . .
C94 C 1.1876(5) -0.0643(5) 0.1993(3) 0.0307(14) Uani 1 1 d . . . . .
H94A H 1.2286 -0.0907 0.1637 0.046 Uiso 1 1 calc R U . . .
H94B H 1.2255 -0.1009 0.2323 0.046 Uiso 1 1 calc R U . . .
H94C H 1.1741 0.0026 0.2038 0.046 Uiso 1 1 calc R U . . .
C95 C 0.9512(7) -0.1481(6) 0.0854(3) 0.0432(19) Uani 1 1 d . . . . .
H95A H 0.9457 -0.1037 0.0542 0.065 Uiso 1 1 calc R U . . .
H95B H 0.8863 -0.1530 0.0902 0.065 Uiso 1 1 calc R U . . .
H95C H 1.0073 -0.2111 0.0760 0.065 Uiso 1 1 calc R U . . .
C96 C 0.8501(6) -0.0367(6) 0.2907(3) 0.0374(16) Uani 1 1 d . . . . .
H96A H 0.8236 0.0305 0.3021 0.056 Uiso 1 1 calc R U . . .
H96B H 0.8844 -0.0774 0.3232 0.056 Uiso 1 1 calc R U . . .
H96C H 0.7928 -0.0495 0.2795 0.056 Uiso 1 1 calc R U . . .
C1S C 1.3251(14) 0.1788(12) -0.0336(7) 0.107(5) Uiso 1 1 d D . . . .
H1S1 H 1.3357 0.1340 -0.0652 0.160 Uiso 1 1 calc R U . . .
H1S2 H 1.3740 0.2061 -0.0384 0.160 Uiso 1 1 calc R U . . .
H1S3 H 1.2546 0.2301 -0.0338 0.160 Uiso 1 1 calc R U . . .
C2S C 1.3419(12) 0.1271(10) 0.0229(6) 0.091(4) Uiso 1 1 d D . . . .
C3S C 1.3703(11) 0.0303(10) 0.0232(6) 0.088(4) Uiso 1 1 d D . . . .
H3S H 1.3843 -0.0045 -0.0120 0.106 Uiso 1 1 calc R U . . .
C4S C 1.3782(12) -0.0158(11) 0.0753(6) 0.094(4) Uiso 1 1 d D . . . .
H4S H 1.3933 -0.0814 0.0756 0.113 Uiso 1 1 calc R U . . .
C5S C 1.3645(12) 0.0329(11) 0.1271(7) 0.095(4) Uiso 1 1 d D . . . .
H5S H 1.3711 0.0004 0.1626 0.114 Uiso 1 1 calc R U . . .
C6S C 1.3428(13) 0.1215(11) 0.1271(7) 0.098(4) Uiso 1 1 d D . . . .
H6S H 1.3334 0.1543 0.1627 0.117 Uiso 1 1 calc R U . . .
C7S C 1.3322(12) 0.1736(10) 0.0726(6) 0.088(4) Uiso 1 1 d D . . . .
H7S H 1.3188 0.2388 0.0728 0.106 Uiso 1 1 calc R U . . .
C1T C 0.4219(15) -0.1083(14) 0.4620(9) 0.055(4) Uiso 0.5 1 d D . P A -1
H1T1 H 0.3515 -0.0674 0.4505 0.082 Uiso 0.5 1 calc R U P A -1
H1T2 H 0.4206 -0.1517 0.4923 0.082 Uiso 0.5 1 calc R U P A -1
H1T3 H 0.4629 -0.1456 0.4286 0.082 Uiso 0.5 1 calc R U P A -1
C2T C 0.4692(12) -0.0476(11) 0.4842(7) 0.039(4) Uiso 0.5 1 d D . P A -1
C3T C 0.4111(14) 0.0514(12) 0.4849(8) 0.046(4) Uiso 0.5 1 d D . P A -1
H3T H 0.3425 0.0798 0.4720 0.055 Uiso 0.5 1 calc R U P A -1
C4T C 0.4555(16) 0.1072(15) 0.5047(10) 0.064(6) Uiso 0.5 1 d D . P A -1
H4T H 0.4173 0.1748 0.5044 0.077 Uiso 0.5 1 calc R U P A -1
C5T C 0.5544(13) 0.0668(12) 0.5249(8) 0.046(4) Uiso 0.5 1 d D . P A -1
H5T H 0.5823 0.1067 0.5394 0.055 Uiso 0.5 1 calc R U P A -1
C6T C 0.6097(12) -0.0259(11) 0.5243(7) 0.039(3) Uiso 0.5 1 d D . P A -1
H6T H 0.6779 -0.0531 0.5377 0.047 Uiso 0.5 1 calc R U P A -1
C7T C 0.5673(9) -0.0863(9) 0.5033(5) 0.020(2) Uiso 0.5 1 d D . P A -1
H7T H 0.6076 -0.1536 0.5026 0.024 Uiso 0.5 1 calc R U P A -1

loop_
_atom_site_aniso_label
_atom_site_aniso_U_11
_atom_site_aniso_U_22
_atom_site_aniso_U_33
_atom_site_aniso_U_23
_atom_site_aniso_U_13
_atom_site_aniso_U_12
Sn1 0.02304(19) 0.02336(19) 0.01766(18) 0.00210(14) 0.00084(14) -0.01178(16)
Sn2 0.02095(19) 0.02253(19) 0.01646(18) 0.00020(14) 0.00040(13) -0.01060(15)
Sn3 0.0239(2) 0.0282(2) 0.0293(2) 0.00020(16) -0.00479(16) -0.01268(17)
Sn4 0.0303(2) 0.0213(2) 0.0338(2) 0.00276(16) -0.00529(17) -0.01090(17)
P1 0.0257(7) 0.0227(7) 0.0196(7) -0.0010(5) -0.0014(6) -0.0147(6)
P2 0.0318(8) 0.0290(8) 0.0255(8) 0.0000(6) -0.0036(6) -0.0167(7)
P3 0.0359(9) 0.0279(8) 0.0270(8) 0.0003(6) -0.0013(7) -0.0184(7)
P4 0.0270(8) 0.0271(8) 0.0310(8) 0.0010(6) -0.0049(6) -0.0097(7)
P5 0.0287(8) 0.0333(9) 0.0348(9) -0.0017(7) -0.0031(7) -0.0118(7)
Na1 0.0459(17) 0.0387(16) 0.0388(16) -0.0014(12) 0.0004(13) -0.0257(14)
O1 0.041(3) 0.043(3) 0.049(3) 0.000(3) -0.005(2) -0.023(3)
C01 0.020(3) 0.030(3) 0.025(3) 0.004(2) -0.003(2) -0.010(3)
C1 0.045(4) 0.020(3) 0.024(3) -0.011(2) 0.002(3) -0.011(3)
C2 0.026(3) 0.025(3) 0.031(3) 0.001(3) -0.003(3) -0.010(3)
C3 0.033(4) 0.041(4) 0.042(4) 0.002(3) -0.010(3) -0.021(3)
C4 0.025(4) 0.038(4) 0.064(5) 0.003(4) -0.016(3) -0.006(3)
C5 0.033(4) 0.032(4) 0.054(5) 0.000(3) -0.010(3) -0.005(3)
C6 0.031(3) 0.027(3) 0.031(3) 0.003(3) -0.005(3) -0.009(3)
C7 0.030(3) 0.028(3) 0.028(3) -0.001(3) -0.003(3) -0.013(3)
C8 0.038(4) 0.034(4) 0.037(4) 0.007(3) -0.008(3) -0.020(3)
C9 0.051(5) 0.039(4) 0.062(6) 0.017(4) -0.011(4) -0.023(4)
C10 0.041(5) 0.034(4) 0.083(7) 0.001(4) -0.005(5) -0.012(4)
C11 0.066(6) 0.041(5) 0.054(6) -0.010(4) 0.007(5) -0.003(5)
C12 0.053(5) 0.041(4) 0.033(4) -0.005(3) 0.004(3) -0.011(4)
C13 0.104(9) 0.060(6) 0.029(4) 0.008(4) 0.007(5) -0.032(6)
C14 0.082(9) 0.038(6) 0.148(14) 0.007(7) 0.015(9) -0.003(6)
C15 0.124(12) 0.070(8) 0.034(5) 0.001(5) 0.016(6) 0.000(8)
C16 0.028(3) 0.022(3) 0.038(4) 0.003(3) -0.005(3) -0.007(3)
C17 0.038(4) 0.023(3) 0.033(4) 0.001(3) -0.006(3) -0.009(3)
C18 0.046(4) 0.031(4) 0.047(4) 0.006(3) -0.004(3) -0.019(3)
C19 0.045(4) 0.034(4) 0.049(5) 0.000(3) -0.012(4) -0.022(4)
C20 0.040(4) 0.034(4) 0.036(4) -0.002(3) -0.011(3) -0.008(3)
C21 0.028(3) 0.027(3) 0.033(4) 0.002(3) -0.003(3) -0.005(3)
C22 0.063(5) 0.046(5) 0.031(4) 0.005(3) -0.004(4) -0.026(4)
C23 0.075(7) 0.055(6) 0.073(7) -0.002(5) -0.020(5) -0.044(6)
C24 0.039(4) 0.041(4) 0.040(4) 0.001(3) 0.004(3) -0.016(3)
C25 0.022(3) 0.017(3) 0.016(3) 0.002(2) 0.002(2) -0.011(2)
C26 0.024(3) 0.022(3) 0.018(3) 0.001(2) -0.004(2) -0.011(2)
C27 0.032(3) 0.032(3) 0.022(3) 0.004(2) -0.003(2) -0.021(3)
C28 0.034(3) 0.034(4) 0.024(3) 0.000(3) 0.006(3) -0.020(3)
C29 0.039(4) 0.035(3) 0.013(3) -0.002(2) 0.002(2) -0.021(3)
C30 0.025(3) 0.021(3) 0.017(3) 0.001(2) 0.001(2) -0.011(2)
C31 0.030(3) 0.022(3) 0.024(3) 0.000(2) 0.002(2) -0.019(3)
C32 0.026(3) 0.037(4) 0.022(3) 0.000(3) -0.001(2) -0.020(3)
C33 0.032(4) 0.049(4) 0.031(3) -0.009(3) -0.002(3) -0.026(3)
C34 0.049(4) 0.055(5) 0.039(4) -0.018(4) 0.013(3) -0.042(4)
C35 0.055(5) 0.032(4) 0.039(4) -0.010(3) 0.011(3) -0.030(4)
C36 0.035(4) 0.026(3) 0.034(4) 0.002(3) 0.007(3) -0.018(3)
C37 0.036(4) 0.040(4) 0.029(3) 0.000(3) -0.008(3) -0.013(3)
C38 0.066(6) 0.083(7) 0.055(5) -0.036(5) 0.016(5) -0.060(6)
C39 0.051(5) 0.029(4) 0.045(4) 0.006(3) 0.001(4) -0.014(3)
C40 0.029(3) 0.026(3) 0.015(3) -0.002(2) 0.003(2) -0.016(3)
C41 0.032(3) 0.025(3) 0.022(3) -0.002(2) 0.002(2) -0.014(3)
C42 0.038(4) 0.027(3) 0.037(4) -0.007(3) 0.007(3) -0.019(3)
C43 0.045(4) 0.044(4) 0.036(4) -0.009(3) 0.006(3) -0.034(4)
C44 0.041(4) 0.048(4) 0.033(4) -0.003(3) -0.009(3) -0.028(4)
C45 0.036(4) 0.033(3) 0.023(3) 0.002(3) -0.005(3) -0.019(3)
C46 0.038(4) 0.025(3) 0.038(4) -0.001(3) -0.002(3) -0.012(3)
C47 0.064(6) 0.058(6) 0.080(7) -0.017(5) 0.002(5) -0.047(5)
C48 0.043(4) 0.036(4) 0.038(4) 0.012(3) -0.017(3) -0.019(3)
C49 0.025(3) 0.023(3) 0.012(2) 0.000(2) 0.002(2) -0.011(2)
C50 0.031(3) 0.024(3) 0.020(3) 0.003(2) 0.000(2) -0.017(3)
C51 0.053(4) 0.031(3) 0.019(3) -0.001(2) -0.003(3) -0.029(3)
C52 0.049(4) 0.034(4) 0.021(3) 0.003(3) -0.003(3) -0.025(3)
C53 0.036(3) 0.030(3) 0.021(3) 0.005(2) 0.000(2) -0.020(3)
C54 0.024(3) 0.022(3) 0.020(3) 0.004(2) -0.002(2) -0.013(2)
C55 0.031(3) 0.020(3) 0.023(3) 0.000(2) 0.003(2) -0.015(3)
C56 0.030(3) 0.021(3) 0.026(3) 0.000(2) 0.000(2) -0.013(3)
C57 0.035(4) 0.025(3) 0.033(3) -0.003(3) 0.002(3) -0.019(3)
C58 0.041(4) 0.024(3) 0.032(3) -0.002(3) 0.004(3) -0.017(3)
C59 0.034(4) 0.020(3) 0.034(4) 0.000(3) 0.003(3) -0.006(3)
C60 0.027(3) 0.023(3) 0.027(3) -0.002(2) 0.002(2) -0.010(3)
C61 0.027(3) 0.026(3) 0.040(4) -0.003(3) -0.004(3) -0.012(3)
C62 0.052(5) 0.028(4) 0.062(5) 0.009(4) 0.002(4) -0.020(4)
C63 0.030(4) 0.035(4) 0.039(4) 0.000(3) 0.005(3) -0.013(3)
C64 0.024(3) 0.023(3) 0.015(3) 0.000(2) 0.002(2) -0.014(2)
C65 0.027(3) 0.024(3) 0.025(3) 0.003(2) 0.000(2) -0.014(3)
C66 0.023(3) 0.032(3) 0.029(3) 0.003(3) -0.001(2) -0.014(3)
C67 0.030(3) 0.028(3) 0.024(3) -0.003(2) 0.003(2) -0.021(3)
C68 0.032(3) 0.024(3) 0.021(3) 0.000(2) 0.004(2) -0.016(3)
C69 0.022(3) 0.025(3) 0.019(3) 0.000(2) 0.002(2) -0.013(2)
C70 0.026(3) 0.021(3) 0.039(4) -0.001(3) 0.001(3) -0.011(3)
C71 0.039(4) 0.034(4) 0.038(4) -0.002(3) -0.002(3) -0.025(3)
C72 0.028(3) 0.028(3) 0.034(3) 0.003(3) -0.003(3) -0.013(3)
C73 0.030(3) 0.018(3) 0.021(3) 0.000(2) -0.001(2) -0.014(2)
C74 0.031(3) 0.020(3) 0.027(3) 0.003(2) -0.004(3) -0.012(3)
C75 0.044(4) 0.028(3) 0.025(3) 0.003(3) -0.012(3) -0.016(3)
C76 0.055(5) 0.028(3) 0.031(4) 0.009(3) -0.015(3) -0.020(3)
C77 0.048(4) 0.022(3) 0.030(3) 0.006(3) -0.015(3) -0.019(3)
C78 0.034(3) 0.021(3) 0.021(3) 0.001(2) -0.004(2) -0.015(3)
C79 0.027(3) 0.020(3) 0.025(3) 0.002(2) -0.006(2) -0.013(3)
C80 0.026(3) 0.025(3) 0.029(3) 0.003(2) -0.006(2) -0.012(3)
C81 0.024(3) 0.024(3) 0.026(3) -0.004(2) -0.006(2) -0.008(3)
C82 0.022(3) 0.021(3) 0.033(3) 0.000(2) -0.008(2) -0.011(2)
C83 0.025(3) 0.027(3) 0.031(3) 0.000(3) -0.003(3) -0.011(3)
C84 0.032(3) 0.029(3) 0.024(3) -0.001(3) -0.004(3) -0.016(3)
C85 0.039(4) 0.044(4) 0.034(4) -0.010(3) 0.004(3) -0.026(3)
C86 0.033(4) 0.032(4) 0.040(4) -0.008(3) -0.002(3) -0.018(3)
C87 0.045(4) 0.048(4) 0.032(4) -0.011(3) 0.003(3) -0.029(4)
C88 0.037(3) 0.017(3) 0.021(3) -0.002(2) -0.003(2) -0.014(3)
C89 0.030(3) 0.015(3) 0.023(3) 0.002(2) -0.004(2) -0.010(2)
C90 0.036(3) 0.019(3) 0.022(3) -0.002(2) 0.001(2) -0.013(3)
C91 0.041(4) 0.024(3) 0.022(3) -0.002(2) -0.003(3) -0.017(3)
C92 0.032(3) 0.026(3) 0.033(3) -0.004(3) -0.002(3) -0.020(3)
C93 0.038(4) 0.023(3) 0.021(3) -0.001(2) 0.004(3) -0.018(3)
C94 0.032(3) 0.029(3) 0.033(3) -0.002(3) 0.000(3) -0.014(3)
C95 0.062(5) 0.051(5) 0.029(4) -0.008(3) -0.001(3) -0.036(4)
C96 0.049(4) 0.042(4) 0.030(4) -0.010(3) 0.011(3) -0.029(4)

loop_
_atom_type_symbol
_atom_type_description
_atom_type_scat_dispersion_real
_atom_type_scat_dispersion_imag
_atom_type_scat_source
C C 0.0181 0.0091 'International Tables Vol C Tables 4.2.6.8 and 6.1.1.4'
H H 0.0000 0.0000 'International Tables Vol C Tables 4.2.6.8 and 6.1.1.4'
P P 0.2955 0.4335 'International Tables Vol C Tables 4.2.6.8 and 6.1.1.4'
Sn Sn 0.0259 5.4591 'International Tables Vol C Tables 4.2.6.8 and 6.1.1.4'
O O 0.0492 0.0322 'International Tables Vol C Tables 4.2.6.8 and 6.1.1.4'
Na Na 0.1353 0.1239 'International Tables Vol C Tables 4.2.6.8 and 6.1.1.4'

loop_
_geom_angle_atom_site_label_1
_geom_angle_atom_site_label_2
_geom_angle_atom_site_label_3
_geom_angle
C49 Sn1 P1 115.98(16)
C49 Sn1 P3 121.20(16)
P1 Sn1 P3 96.09(5)
C49 Sn1 P4 103.74(16)
P1 Sn1 P4 110.59(5)
P3 Sn1 P4 109.14(6)
C25 Sn2 P1 114.68(16)
C25 Sn2 P2 125.58(15)
P1 Sn2 P2 105.79(5)
C25 Sn2 P5 99.74(15)
P1 Sn2 P5 115.70(6)
P2 Sn2 P5 93.56(6)
C01 Sn3 P4 110.84(18)
C01 Sn3 P5 117.15(18)
P4 Sn3 P5 77.23(6)
C01 Sn3 P2 132.54(19)
P4 Sn3 P2 108.75(6)
P5 Sn3 P2 96.15(6)
C73 Sn4 P3 106.43(16)
C73 Sn4 P1 110.40(15)
P3 Sn4 P1 85.58(5)
Sn1 P1 Sn2 88.77(5)
Sn1 P1 Sn4 86.57(4)
Sn2 P1 Sn4 76.74(4)
Sn1 P1 Na1 101.48(8)
Sn2 P1 Na1 91.55(8)
Sn4 P1 Na1 165.75(9)
P3 P2 Sn3 103.34(8)
P3 P2 Sn2 101.91(8)
Sn3 P2 Sn2 83.29(5)
P2 P3 Sn1 98.31(7)
P2 P3 Sn4 84.90(7)
Sn1 P3 Sn4 87.67(5)
C1 P4 Sn3 85.4(2)
C1 P4 Sn1 95.9(2)
Sn3 P4 Sn1 95.82(6)
C1 P5 Sn3 82.4(2)
C1 P5 Sn2 87.2(2)
Sn3 P5 Sn2 82.77(6)
O1 Na1 C57 94.7(2)
O1 Na1 C34 133.8(3)
C57 Na1 C34 96.7(2)
O1 Na1 C35 105.3(3)
C57 Na1 C35 109.8(2)
C34 Na1 C35 29.3(3)
O1 Na1 P1 94.49(18)
C57 Na1 P1 114.89(18)
C34 Na1 P1 120.1(2)
C35 Na1 P1 128.97(19)
O1 Na1 C33 149.7(3)
C57 Na1 C33 109.2(2)
C34 Na1 C33 28.1(2)
C35 Na1 C33 49.7(3)
P1 Na1 C33 92.05(18)
O1 Na1 C36 92.9(2)
C57 Na1 C36 137.1(2)
C34 Na1 C36 50.7(2)
C35 Na1 C36 28.2(2)
P1 Na1 C36 106.48(17)
C33 Na1 C36 56.9(2)
O1 Na1 C56 94.1(2)
C57 Na1 C56 28.31(18)
C34 Na1 C56 115.8(2)
C35 Na1 C56 136.3(2)
P1 Na1 C56 86.78(15)
C33 Na1 C56 115.8(2)
C36 Na1 C56 164.5(2)
O1 Na1 C1 18.06(19)
C57 Na1 C1 106.0(2)
C34 Na1 C1 142.2(3)
C35 Na1 C1 113.1(3)
P1 Na1 C1 77.00(14)
C33 Na1 C1 144.5(2)
C36 Na1 C1 93.5(2)
C56 Na1 C1 97.4(2)
O1 Na1 C32 129.4(2)
C57 Na1 C32 135.0(2)
C34 Na1 C32 48.6(2)
C35 Na1 C32 56.2(2)
P1 Na1 C32 74.76(15)
C33 Na1 C32 26.75(18)
C36 Na1 C32 47.17(19)
C56 Na1 C32 133.1(2)
C1 Na1 C32 118.88(19)
C1 O1 Na1 126.8(5)
C6 C01 C2 118.9(6)
C6 C01 Sn3 121.2(5)
C2 C01 Sn3 119.8(5)
O1 C1 P4 125.8(6)
O1 C1 P5 119.6(6)
P4 C1 P5 114.5(4)
O1 C1 Na1 35.1(4)
P4 C1 Na1 123.4(3)
P5 C1 Na1 110.7(3)
C3 C2 C01 120.2(6)
C3 C2 C7 119.4(6)
C01 C2 C7 120.4(6)
C2 C3 C4 120.7(7)
C2 C3 H3 119.6
C4 C3 H3 119.6
C5 C4 C3 119.4(7)
C5 C4 H4 120.3
C3 C4 H4 120.3
C4 C5 C6 121.5(7)
C4 C5 H5 119.2
C6 C5 H5 119.2
C5 C6 C01 119.3(7)
C5 C6 C16 118.5(6)
C01 C6 C16 122.2(6)
C8 C7 C12 119.8(7)
C8 C7 C2 119.4(6)
C12 C7 C2 120.6(6)
C7 C8 C9 118.8(8)
C7 C8 C13 120.7(7)
C9 C8 C13 120.4(8)
C10 C9 C8 122.1(8)
C10 C9 H9 119.0
C8 C9 H9 119.0
C9 C10 C11 118.0(8)
C9 C10 C14 121.1(11)
C11 C10 C14 120.9(11)
C10 C11 C12 122.9(9)
C10 C11 H11 118.5
C12 C11 H11 118.5
C11 C12 C7 118.3(8)
C11 C12 C15 121.9(9)
C7 C12 C15 119.8(8)
C8 C13 H13A 109.5
C8 C13 H13B 109.5
H13A C13 H13B 109.5
C8 C13 H13C 109.5
H13A C13 H13C 109.5
H13B C13 H13C 109.5
C10 C14 H14A 109.5
C10 C14 H14B 109.5
H14A C14 H14B 109.5
C10 C14 H14C 109.5
H14A C14 H14C 109.5
H14B C14 H14C 109.5
C12 C15 H15A 109.5
C12 C15 H15B 109.5
H15A C15 H15B 109.5
C12 C15 H15C 109.5
H15A C15 H15C 109.5
H15B C15 H15C 109.5
C21 C16 C17 120.1(7)
C21 C16 C6 120.6(6)
C17 C16 C6 119.3(7)
C18 C17 C16 119.0(7)
C18 C17 C22 119.7(7)
C16 C17 C22 121.3(7)
C19 C18 C17 121.3(7)
C19 C18 H18 119.3
C17 C18 H18 119.3
C20 C19 C18 118.0(7)
C20 C19 C23 121.6(8)
C18 C19 C23 120.4(8)
C19 C20 C21 122.5(7)
C19 C20 H20 118.8
C21 C20 H20 118.8
C20 C21 C16 119.0(7)
C20 C21 C24 119.7(7)
C16 C21 C24 121.3(7)
C17 C22 H22A 109.5
C17 C22 H22B 109.5
H22A C22 H22B 109.5
C17 C22 H22C 109.5
H22A C22 H22C 109.5
H22B C22 H22C 109.5
C19 C23 H23A 109.5
C19 C23 H23B 109.5
H23A C23 H23B 109.5
C19 C23 H23C 109.5
H23A C23 H23C 109.5
H23B C23 H23C 109.5
C21 C24 H24A 109.5
C21 C24 H24B 109.5
H24A C24 H24B 109.5
C21 C24 H24C 109.5
H24A C24 H24C 109.5
H24B C24 H24C 109.5
C30 C25 C26 119.1(5)
C30 C25 Sn2 119.1(4)
C26 C25 Sn2 121.7(4)
C27 C26 C25 119.5(5)
C27 C26 C31 114.5(5)
C25 C26 C31 126.0(5)
C28 C27 C26 121.3(6)
C28 C27 H27 119.3
C26 C27 H27 119.3
C29 C28 C27 119.5(6)
C29 C28 H28 120.2
C27 C28 H28 120.2
C28 C29 C30 120.9(6)
C28 C29 H29 119.5
C30 C29 H29 119.5
C25 C30 C29 119.7(5)
C25 C30 C40 123.7(5)
C29 C30 C40 116.6(5)
C32 C31 C36 119.4(6)
C32 C31 C26 118.7(6)
C36 C31 C26 121.2(6)
C33 C32 C31 119.4(7)
C33 C32 C37 119.6(6)
C31 C32 C37 120.9(6)
C33 C32 Na1 67.8(4)
C31 C32 Na1 78.5(4)
C37 C32 Na1 127.3(4)
C34 C33 C32 122.3(7)
C34 C33 Na1 70.6(4)
C32 C33 Na1 85.5(4)
C34 C33 H33 118.8
C32 C33 H33 118.8
Na1 C33 H33 115.2
C33 C34 C35 117.9(7)
C33 C34 C38 120.7(9)
C35 C34 C38 121.3(8)
C33 C34 Na1 81.3(4)
C35 C34 Na1 75.4(4)
C38 C34 Na1 115.7(5)
C34 C35 C36 122.2(7)
C34 C35 Na1 75.3(4)
C36 C35 Na1 84.2(4)
C34 C35 H35 118.7
C36 C35 H35 118.7
Na1 C35 H35 118.7
C35 C36 C31 118.7(7)
C35 C36 C39 119.9(7)
C31 C36 C39 121.3(7)
C35 C36 Na1 67.6(4)
C31 C36 Na1 83.9(4)
C39 C36 Na1 121.0(5)
C32 C37 H37A 109.5
C32 C37 H37B 109.5
H37A C37 H37B 109.5
C32 C37 H37C 109.5
H37A C37 H37C 109.5
H37B C37 H37C 109.5
C34 C38 H38A 109.5
C34 C38 H38B 109.5
H38A C38 H38B 109.5
C34 C38 H38C 109.5
H38A C38 H38C 109.5
H38B C38 H38C 109.5
C36 C39 H39A 109.5
C36 C39 H39B 109.5
H39A C39 H39B 109.5
C36 C39 H39C 109.5
H39A C39 H39C 109.5
H39B C39 H39C 109.5
C45 C40 C41 120.1(6)
C45 C40 C30 120.5(6)
C41 C40 C30 118.9(6)
C42 C41 C40 118.6(6)
C42 C41 C46 120.2(6)
C40 C41 C46 121.2(6)
C43 C42 C41 122.4(7)
C43 C42 H42 118.8
C41 C42 H42 118.8
C42 C43 C44 117.7(6)
C42 C43 C47 120.5(8)
C44 C43 C47 121.8(8)
C43 C44 C45 122.4(7)
C43 C44 H44 118.8
C45 C44 H44 118.8
C40 C45 C44 118.7(7)
C40 C45 C48 121.4(6)
C44 C45 C48 119.9(7)
C41 C46 H46A 109.5
C41 C46 H46B 109.5
H46A C46 H46B 109.5
C41 C46 H46C 109.5
H46A C46 H46C 109.5
H46B C46 H46C 109.5
C43 C47 H47A 109.5
C43 C47 H47B 109.5
H47A C47 H47B 109.5
C43 C47 H47C 109.5
H47A C47 H47C 109.5
H47B C47 H47C 109.5
C45 C48 H48A 109.5
C45 C48 H48B 109.5
H48A C48 H48B 109.5
C45 C48 H48C 109.5
H48A C48 H48C 109.5
H48B C48 H48C 109.5
C50 C49 C54 118.8(5)
C50 C49 Sn1 121.0(4)
C54 C49 Sn1 120.2(4)
C51 C50 C49 120.0(5)
C51 C50 C55 114.6(5)
C49 C50 C55 125.2(5)
C52 C51 C50 120.5(6)
C52 C51 H51 119.8
C50 C51 H51 119.8
C53 C52 C51 119.8(6)
C53 C52 H52 120.1
C51 C52 H52 120.1
C52 C53 C54 121.0(6)
C52 C53 H53 119.5
C54 C53 H53 119.5
C53 C54 C49 119.6(5)
C53 C54 C64 115.5(5)
C49 C54 C64 124.6(5)
C56 C55 C60 118.9(6)
C56 C55 C50 121.0(6)
C60 C55 C50 119.5(6)
C55 C56 C57 119.9(6)
C55 C56 C61 121.0(6)
C57 C56 C61 119.0(6)
C55 C56 Na1 108.1(4)
C57 C56 Na1 64.9(4)
C61 C56 Na1 98.4(4)
C58 C57 C56 121.5(6)
C58 C57 Na1 96.5(5)
C56 C57 Na1 86.8(4)
C58 C57 H57 115.3
C56 C57 H57 115.3
Na1 C57 H57 115.3
C59 C58 C57 117.4(6)
C59 C58 C62 121.2(7)
C57 C58 C62 121.3(7)
C58 C59 C60 122.9(6)
C58 C59 H59 118.5
C60 C59 H59 118.5
C59 C60 C55 119.3(6)
C59 C60 C63 118.6(6)
C55 C60 C63 121.9(6)
C56 C61 H61A 109.5
C56 C61 H61B 109.5
H61A C61 H61B 109.5
C56 C61 H61C 109.5
H61A C61 H61C 109.5
H61B C61 H61C 109.5
C58 C62 H62A 109.5
C58 C62 H62B 109.5
H62A C62 H62B 109.5
C58 C62 H62C 109.5
H62A C62 H62C 109.5
H62B C62 H62C 109.5
C60 C63 H63A 109.5
C60 C63 H63B 109.5
H63A C63 H63B 109.5
C60 C63 H63C 109.5
H63A C63 H63C 109.5
H63B C63 H63C 109.5
C65 C64 C69 119.8(5)
C65 C64 C54 118.5(5)
C69 C64 C54 121.2(5)
C64 C65 C66 118.8(6)
C64 C65 C70 121.1(6)
C66 C65 C70 120.1(6)
C67 C66 C65 122.6(6)
C67 C66 H66 118.7
C65 C66 H66 118.7
C66 C67 C68 117.9(6)
C66 C67 C71 122.0(6)
C68 C67 C71 120.1(6)
C67 C68 C69 122.0(6)
C67 C68 H68 119.0
C69 C68 H68 119.0
C68 C69 C64 118.9(6)
C68 C69 C72 119.2(6)
C64 C69 C72 121.9(5)
C65 C70 H70A 109.5
C65 C70 H70B 109.5
H70A C70 H70B 109.5
C65 C70 H70C 109.5
H70A C70 H70C 109.5
H70B C70 H70C 109.5
C67 C71 H71A 109.5
C67 C71 H71B 109.5
H71A C71 H71B 109.5
C67 C71 H71C 109.5
H71A C71 H71C 109.5
H71B C71 H71C 109.5
C69 C72 H72A 109.5
C69 C72 H72B 109.5
H72A C72 H72B 109.5
C69 C72 H72C 109.5
H72A C72 H72C 109.5
H72B C72 H72C 109.5
C78 C73 C74 117.0(5)
C78 C73 Sn4 110.3(4)
C74 C73 Sn4 132.6(4)
C75 C74 C73 119.6(6)
C75 C74 C79 114.6(6)
C73 C74 C79 125.6(5)
C76 C75 C74 122.4(6)
C76 C75 H75 118.8
C74 C75 H75 118.8
C75 C76 C77 118.1(6)
C75 C76 H76 120.9
C77 C76 H76 120.9
C78 C77 C76 120.9(6)
C78 C77 H77 119.5
C76 C77 H77 119.5
C77 C78 C73 121.4(6)
C77 C78 C88 114.5(5)
C73 C78 C88 123.9(5)
C80 C79 C84 118.5(6)
C80 C79 C74 122.1(6)
C84 C79 C74 118.8(6)
C81 C80 C79 119.4(6)
C81 C80 C85 118.0(6)
C79 C80 C85 122.7(6)
C82 C81 C80 122.8(6)
C82 C81 H81 118.6
C80 C81 H81 118.6
C83 C82 C81 117.6(6)
C83 C82 C86 121.9(6)
C81 C82 C86 120.4(6)
C82 C83 C84 122.2(6)
C82 C83 H83 118.9
C84 C83 H83 118.9
C83 C84 C79 119.4(6)
C83 C84 C87 118.9(6)
C79 C84 C87 121.7(6)
C80 C85 H85A 109.5
C80 C85 H85B 109.5
H85A C85 H85B 109.5
C80 C85 H85C 109.5
H85A C85 H85C 109.5
H85B C85 H85C 109.5
C82 C86 H86A 109.5
C82 C86 H86B 109.5
H86A C86 H86B 109.5
C82 C86 H86C 109.5
H86A C86 H86C 109.5
H86B C86 H86C 109.5
C84 C87 H87A 109.5
C84 C87 H87B 109.5
H87A C87 H87B 109.5
C84 C87 H87C 109.5
H87A C87 H87C 109.5
H87B C87 H87C 109.5
C93 C88 C89 119.8(6)
C93 C88 C78 120.7(6)
C89 C88 C78 119.0(6)
C90 C89 C88 118.9(6)
C90 C89 C94 119.0(6)
C88 C89 C94 122.1(6)
C91 C90 C89 121.9(6)
C91 C90 H90 119.1
C89 C90 H90 119.1
C90 C91 C92 118.2(6)
C90 C91 C95 120.5(6)
C92 C91 C95 121.3(6)
C93 C92 C91 121.7(6)
C93 C92 H92 119.2
C91 C92 H92 119.2
C92 C93 C88 119.6(6)
C92 C93 C96 118.6(6)
C88 C93 C96 121.8(6)
C89 C94 H94A 109.5
C89 C94 H94B 109.5
H94A C94 H94B 109.5
C89 C94 H94C 109.5
H94A C94 H94C 109.5
H94B C94 H94C 109.5
C91 C95 H95A 109.5
C91 C95 H95B 109.5
H95A C95 H95B 109.5
C91 C95 H95C 109.5
H95A C95 H95C 109.5
H95B C95 H95C 109.5
C93 C96 H96A 109.5
C93 C96 H96B 109.5
H96A C96 H96B 109.5
C93 C96 H96C 109.5
H96A C96 H96C 109.5
H96B C96 H96C 109.5
C2S C1S H1S1 109.5
C2S C1S H1S2 109.5
H1S1 C1S H1S2 109.5
C2S C1S H1S3 109.5
H1S1 C1S H1S3 109.5
H1S2 C1S H1S3 109.5
C7S C2S C3S 119.7(13)
C7S C2S C1S 120.6(13)
C3S C2S C1S 119.7(13)
C2S C3S C4S 119.5(14)
C2S C3S H3S 120.2
C4S C3S H3S 120.2
C3S C4S C5S 120.7(14)
C3S C4S H4S 119.6
C5S C4S H4S 119.6
C6S C5S C4S 120.0(15)
C6S C5S H5S 120.0
C4S C5S H5S 120.0
C5S C6S C7S 121.0(15)
C5S C6S H6S 119.5
C7S C6S H6S 119.5
C2S C7S C6S 118.7(13)
C2S C7S H7S 120.6
C6S C7S H7S 120.6
C2T C1T H1T1 109.5
C2T C1T H1T2 109.5
H1T1 C1T H1T2 109.5
C2T C1T H1T3 109.5
H1T1 C1T H1T3 109.5
H1T2 C1T H1T3 109.5
C7T C2T C3T 119.4(14)
C7T C2T C1T 121.9(14)
C3T C2T C1T 118.7(15)
C4T C3T C2T 118.5(16)
C4T C3T H3T 120.7
C2T C3T H3T 120.7
C5T C4T C3T 121.4(18)
C5T C4T H4T 119.3
C3T C4T H4T 119.3
C6T C5T C4T 120.5(18)
C6T C5T H5T 119.7
C4T C5T H5T 119.7
C5T C6T C7T 119.9(15)
C5T C6T H6T 120.0
C7T C6T H6T 120.0
C2T C7T C6T 120.3(12)
C2T C7T H7T 119.9
C6T C7T H7T 119.9

loop_
_geom_bond_atom_site_label_1
_geom_bond_atom_site_label_2
_geom_bond_distance
Sn1 C49 2.188(5)
Sn1 P1 2.5095(15)
Sn1 P3 2.5214(17)
Sn1 P4 2.5520(17)
Sn2 C25 2.187(5)
Sn2 P1 2.5247(15)
Sn2 P2 2.5889(17)
Sn2 P5 2.6183(19)
Sn3 C01 2.155(6)
Sn3 P4 2.4877(18)
Sn3 P5 2.5484(19)
Sn3 P2 2.5520(18)
Sn4 C73 2.257(6)
Sn4 P3 2.7231(19)
Sn4 P1 2.7841(15)
P1 Na1 2.821(3)
P2 P3 2.208(2)
P4 C1 1.837(8)
P5 C1 1.899(7)
Na1 O1 2.194(7)
Na1 C57 2.682(8)
Na1 C34 2.742(7)
Na1 C35 2.744(8)
Na1 C33 2.874(8)
Na1 C36 2.952(7)
Na1 C56 2.958(7)
Na1 C1 3.054(8)
Na1 C32 3.094(7)
O1 C1 1.183(9)
C01 C6 1.412(9)
C01 C2 1.414(9)
C2 C3 1.384(10)
C2 C7 1.481(9)
C3 C4 1.394(11)
C3 H3 0.9500
C4 C5 1.379(12)
C4 H4 0.9500
C5 C6 1.395(10)
C5 H5 0.9500
C6 C16 1.498(10)
C7 C8 1.382(10)
C7 C12 1.413(10)
C8 C9 1.400(11)
C8 C13 1.494(12)
C9 C10 1.364(15)
C9 H9 0.9500
C10 C11 1.371(15)
C10 C14 1.509(14)
C11 C12 1.375(13)
C11 H11 0.9500
C12 C15 1.506(13)
C13 H13A 0.9800
C13 H13B 0.9800
C13 H13C 0.9800
C14 H14A 0.9800
C14 H14B 0.9800
C14 H14C 0.9800
C15 H15A 0.9800
C15 H15B 0.9800
C15 H15C 0.9800
C16 C21 1.389(10)
C16 C17 1.399(10)
C17 C18 1.399(11)
C17 C22 1.516(10)
C18 C19 1.388(12)
C18 H18 0.9500
C19 C20 1.377(12)
C19 C23 1.504(11)
C20 C21 1.387(11)
C20 H20 0.9500
C21 C24 1.501(10)
C22 H22A 0.9800
C22 H22B 0.9800
C22 H22C 0.9800
C23 H23A 0.9800
C23 H23B 0.9800
C23 H23C 0.9800
C24 H24A 0.9800
C24 H24B 0.9800
C24 H24C 0.9800
C25 C30 1.408(8)
C25 C26 1.408(8)
C26 C27 1.402(9)
C26 C31 1.499(8)
C27 C28 1.382(9)
C27 H27 0.9500
C28 C29 1.377(9)
C28 H28 0.9500
C29 C30 1.409(8)
C29 H29 0.9500
C30 C40 1.489(8)
C31 C32 1.400(9)
C31 C36 1.406(9)
C32 C33 1.397(9)
C32 C37 1.504(10)
C33 C34 1.370(12)
C33 H33 0.9500
C34 C35 1.389(13)
C34 C38 1.505(10)
C35 C36 1.402(10)
C35 H35 1.0000
C36 C39 1.504(11)
C37 H37A 0.9800
C37 H37B 0.9800
C37 H37C 0.9800
C38 H38A 0.9800
C38 H38B 0.9800
C38 H38C 0.9800
C39 H39A 0.9800
C39 H39B 0.9800
C39 H39C 0.9800
C40 C45 1.392(9)
C40 C41 1.412(9)
C41 C42 1.391(9)
C41 C46 1.489(10)
C42 C43 1.382(11)
C42 H42 0.9500
C43 C44 1.385(12)
C43 C47 1.500(10)
C44 C45 1.398(10)
C44 H44 0.9500
C45 C48 1.520(10)
C46 H46A 0.9800
C46 H46B 0.9800
C46 H46C 0.9800
C47 H47A 0.9800
C47 H47B 0.9800
C47 H47C 0.9800
C48 H48A 0.9800
C48 H48B 0.9800
C48 H48C 0.9800
C49 C50 1.406(8)
C49 C54 1.409(8)
C50 C51 1.398(9)
C50 C55 1.511(8)
C51 C52 1.384(9)
C51 H51 0.9500
C52 C53 1.378(9)
C52 H52 0.9500
C53 C54 1.399(8)
C53 H53 0.9500
C54 C64 1.495(8)
C55 C56 1.398(9)
C55 C60 1.405(9)
C56 C57 1.405(9)
C56 C61 1.502(9)
C57 C58 1.390(10)
C57 H57 1.0000
C58 C59 1.382(10)
C58 C62 1.500(9)
C59 C60 1.389(9)
C59 H59 0.9500
C60 C63 1.520(9)
C61 H61A 0.9800
C61 H61B 0.9800
C61 H61C 0.9800
C62 H62A 0.9800
C62 H62B 0.9800
C62 H62C 0.9800
C63 H63A 0.9800
C63 H63B 0.9800
C63 H63C 0.9800
C64 C65 1.400(9)
C64 C69 1.412(9)
C65 C66 1.400(9)
C65 C70 1.512(9)
C66 C67 1.377(9)
C66 H66 0.9500
C67 C68 1.390(9)
C67 C71 1.505(8)
C68 C69 1.398(8)
C68 H68 0.9500
C69 C72 1.497(9)
C70 H70A 0.9800
C70 H70B 0.9800
C70 H70C 0.9800
C71 H71A 0.9800
C71 H71B 0.9800
C71 H71C 0.9800
C72 H72A 0.9800
C72 H72B 0.9800
C72 H72C 0.9800
C73 C78 1.419(8)
C73 C74 1.419(9)
C74 C75 1.403(9)
C74 C79 1.498(8)
C75 C76 1.385(10)
C75 H75 0.9500
C76 C77 1.395(10)
C76 H76 0.9500
C77 C78 1.388(9)
C77 H77 0.9500
C78 C88 1.515(8)
C79 C80 1.396(9)
C79 C84 1.423(9)
C80 C81 1.394(9)
C80 C85 1.513(10)
C81 C82 1.379(9)
C81 H81 0.9500
C82 C83 1.377(9)
C82 C86 1.506(8)
C83 C84 1.392(9)
C83 H83 0.9500
C84 C87 1.507(9)
C85 H85A 0.9800
C85 H85B 0.9800
C85 H85C 0.9800
C86 H86A 0.9800
C86 H86B 0.9800
C86 H86C 0.9800
C87 H87A 0.9800
C87 H87B 0.9800
C87 H87C 0.9800
C88 C93 1.397(9)
C88 C89 1.412(9)
C89 C90 1.399(9)
C89 C94 1.509(9)
C90 C91 1.388(10)
C90 H90 0.9500
C91 C92 1.393(10)
C91 C95 1.505(9)
C92 C93 1.392(9)
C92 H92 0.9500
C93 C96 1.518(9)
C94 H94A 0.9800
C94 H94B 0.9800
C94 H94C 0.9800
C95 H95A 0.9800
C95 H95B 0.9800
C95 H95C 0.9800
C96 H96A 0.9800
C96 H96B 0.9800
C96 H96C 0.9800
C1S C2S 1.505(18)
C1S H1S1 0.9800
C1S H1S2 0.9800
C1S H1S3 0.9800
C2S C7S 1.338(17)
C2S C3S 1.381(17)
C3S C4S 1.385(18)
C3S H3S 0.9500
C4S C5S 1.387(18)
C4S H4S 0.9500
C5S C6S 1.277(17)
C5S H5S 0.9500
C6S C7S 1.475(17)
C6S H6S 0.9500
C7S H7S 0.9500
C1T C2T 1.499(19)
C1T H1T1 0.9800
C1T H1T2 0.9800
C1T H1T3 0.9800
C2T C7T 1.364(17)
C2T C3T 1.395(19)
C3T C4T 1.38(2)
C3T H3T 0.9500
C4T C5T 1.38(2)
C4T H4T 0.9500
C5T C6T 1.308(19)
C5T H5T 0.9500
C6T C7T 1.432(16)
C6T H6T 0.9500
C7T H7T 0.9500
